data_9011829
loop_
_publ_author_name
'Mills, S.'
'Mumme, G.'
'Grey, I.'
'Bordet, P.'

_publ_section_title
;
 The crystal structure of perhamite
 Note: H positions unknown
;
_journal_name_full 'Mineralogical Magazine'
_journal_page_first 201
_journal_page_last 209
_journal_paper_doi 10.1180/0026461067020324
_journal_volume 70
_journal_year 2006
_chemical_compound_source 'Emmons mine, Greenwood, Maine'
_chemical_formula_sum 'Al7.7 Ca2.7 H12.68 O45.862 P4 Si3 Sr0.3'
_chemical_name_mineral Perhamite
_space_group_IT_number 164
_symmetry_space_group_name_Hall '-P 3 2"'
_symmetry_space_group_name_H-M 'P -3 m 1'
_cell_angle_alpha 90
_cell_angle_beta 90
_cell_angle_gamma 120
_cell_formula_units_Z 1
_cell_length_a 7.021
_cell_length_b 7.021
_cell_length_c 20.218
_cell_volume 863.111
_database_code_amcsd 0014576
_exptl_crystal_density_diffrn 2.495
_cod_original_formula_sum 'Ca2.7 Sr.3 P4 Al7.7 Si3 O45.862 H12.68'
_cod_database_code 9011829

loop_
_space_group_symop_operation_xyz
x,y,z
-y,-x,z
y,-x+y,-z
-x,-x+y,-z
-x+y,-x,z
-x+y,y,z
-x,-y,-z
y,x,-z
-y,x-y,z
x,x-y,z
x-y,x,-z
x-y,-y,-z

loop_
_atom_site_label
_atom_site_fract_x
_atom_site_fract_y
_atom_site_fract_z
_atom_site_occupancy
_atom_site_U_iso_or_equiv
_atom_site_type_symbol
_atom_site_attached_hydrogens
Ca1 0.00000 0.00000 0.00000 0.70000 0.01500 Ca 0
Sr 0.00000 0.00000 0.00000 0.30000 0.01500 Sr 0
Ca2 0.33333 0.66667 0.74460 1.00000 0.01930 Ca 0
P1 0.33333 0.66667 0.98290 1.00000 0.00850 P 0
P2 0.00000 0.00000 0.24700 1.00000 0.00880 P 0
Al1 0.16570 0.33140 0.86930 1.00000 0.00820 Al 0
Al2 0.00000 0.00000 0.40710 0.85000 0.01960 Al 0
Si1 0.00000 0.00000 0.40710 0.15000 0.01960 Si 0
Si2 0.15730 0.75080 0.49910 0.22500 0.02000 Si 0
O1 0.42880 0.21440 0.04350 1.00000 0.01100 O 0
O2 0.33333 0.66667 0.05800 1.00000 0.01200 O 0
O3 0.12620 0.25240 0.10850 1.00000 0.00900 O 0
O4 0.91370 0.45690 0.15910 1.00000 0.01000 O 0
O5 0.23940 0.11970 0.22310 1.00000 0.01100 O 0
O6 0.00000 0.00000 0.32310 1.00000 0.02100 O 0
O7 0.26900 0.13500 0.43570 0.50000 0.04700 O 0
O8 0.13400 0.26800 0.43390 0.50000 0.06000 O 0
O9 0.50000 0.00000 0.50000 0.23400 0.22000 O 0
O10 0.33333 0.66667 0.49600 0.08000 0.08000 O 0
Wat1 0.33333 0.66667 0.23660 1.00000 0.05600 O 2
Wat2 0.96900 0.48470 0.33510 0.50000 0.03700 O 2

loop_
_cod_changelog_entry_id
_cod_changelog_entry_author
_cod_changelog_entry_date
_cod_changelog_entry_text
1
;cod-tools version 3.8.0
Id: cif_guess_AMCSD_atom_types 9581 2023-05-17 12:35:41Z saulius
;
2023-05-21T08:54:12+03:00
;Derived atom types and hydrogen counts
from atom names that follow the AMCSD naming convention
(Wat == water, O-H == hydroxyl).
;

loop_
_cod_related_entry_id
_cod_related_entry_database
_cod_related_entry_code
1 AMCSD 0014576
